data_8102110
loop_
_publ_author_name
'Khavasi, H. R.'
'Amani, V.'
'Safari, N.'

_publ_section_title
;
Refinement of the crystal structure of methanol-(1,10-phenanthroline-
N,N')-trichloro-iron(III) methanol solvate, FeCl~3~(CH~3~OH)(C~12~H~8~N~2~) 
&#x00B7; CH~3~OH
;
_journal_issue 2
_journal_name_full 'Zeitschrift f\"ur Kristallographie - New Crystal Structures'
_journal_page_first 155
_journal_page_last 156
_journal_volume 222
_journal_year 2007
_chemical_formula_structural 'FeCl3(CH3OH)(C12H8N2) &#x00B7; CH3OH'
_chemical_formula_sum 'C14 H16 Cl3 Fe N2 O2'
_chemical_formula_weight 406.49
_chemical_name_systematic
;
 methanol-(1,10-phenanthroline-N,N')-trichloro-iron(III) methanol solvate
;
_space_group_IT_number 14
_symmetry_cell_setting monoclinic
_symmetry_space_group_name_Hall '-P 2ybc'
_symmetry_space_group_name_H-M 'P 1 21/c 1'
_atom_sites_solution_hydrogens geom
_atom_sites_solution_primary direct
_atom_sites_solution_secondary difmap
_audit_creation_method SHELXL-97
_cell_angle_alpha 90.00
_cell_angle_beta 101.017(6)
_cell_angle_gamma 90.00
_cell_formula_units_Z 4
_cell_length_a 8.000(6)
_cell_length_b 14.8350(13)
_cell_length_c 14.8351(15)
_cell_measurement_reflns_used 8000
_cell_measurement_temperature 293(2)
_cell_measurement_theta_max 29.24
_cell_measurement_theta_min 1.6
_cell_volume 1728.2(13)
_computing_cell_refinement 'X-Area 1.31 (Stoe & Cie GmbH, 2005)'
_computing_data_collection 'X-Area 1.31 (Stoe & Cie GmbH, 2005)'
_computing_data_reduction 'X-Area 1.31 (Stoe & Cie GmbH, 2005)'
_computing_molecular_graphics 'X-Step32 1.07e (Stoe & Cie GmbH, 2000)'
_computing_publication_material 'SHELXL-97 (Sheldrick, 1997)'
_computing_structure_refinement 'SHELXL-97 (Sheldrick, 1997)'
_computing_structure_solution 'SHELXS-97 (Sheldrick, 1990)'
_diffrn_ambient_temperature 293(2)
_diffrn_detector_area_resol_mean '0.15 mm'
_diffrn_measured_fraction_theta_full 0.993
_diffrn_measured_fraction_theta_max 0.993
_diffrn_measurement_device_type 'Stoe IPDS 2'
_diffrn_measurement_method omega/phi
_diffrn_radiation_monochromator graphite
_diffrn_radiation_source 'fine-focus sealed tube'
_diffrn_radiation_type MoK\a
_diffrn_radiation_wavelength 0.71073
_diffrn_reflns_av_R_equivalents 0.1321
_diffrn_reflns_av_sigmaI/netI 0.0271
_diffrn_reflns_limit_h_max 9
_diffrn_reflns_limit_h_min -10
_diffrn_reflns_limit_k_max 18
_diffrn_reflns_limit_k_min -18
_diffrn_reflns_limit_l_max 18
_diffrn_reflns_limit_l_min -18
_diffrn_reflns_number 4364
_diffrn_reflns_theta_full 26.79
_diffrn_reflns_theta_max 29.24
_diffrn_reflns_theta_min 1.6
_diffrn_standards_number 0
_exptl_absorpt_coefficient_mu 1.342
_exptl_absorpt_correction_T_max 0.720
_exptl_absorpt_correction_T_min 0.597
_exptl_absorpt_correction_type numerical
_exptl_absorpt_process_details 'shape of crystal determined optically'
_exptl_crystal_colour yellow
_exptl_crystal_density_diffrn 1.562
_exptl_crystal_density_method 'not measured'
_exptl_crystal_description block
_exptl_crystal_F_000 828
_exptl_crystal_size_max 0.40
_exptl_crystal_size_mid 0.35
_exptl_crystal_size_min 0.25
_refine_diff_density_max 0.258
_refine_diff_density_min -0.365
_refine_diff_density_rms 0.058
_refine_ls_extinction_coef 0.0033(8)
_refine_ls_extinction_expression Fc^*^=kFc[1+0.001xFc^2^\l^3^/sin(2\q)]^-1/4^
_refine_ls_extinction_method SHELXL
_refine_ls_goodness_of_fit_ref 0.946
_refine_ls_hydrogen_treatment mixed
_refine_ls_matrix_type full
_refine_ls_number_parameters 209
_refine_ls_number_reflns 3665
_refine_ls_number_restraints 0
_refine_ls_restrained_S_all 0.946
_refine_ls_R_factor_all 0.0553
_refine_ls_R_factor_gt 0.0365
_refine_ls_shift/su_max 0.000
_refine_ls_shift/su_mean 0.000
_refine_ls_structure_factor_coef Fsqd
_refine_ls_weighting_details 'calc w=1/[\s^2^(Fo^2^)+(0.0615P)^2^+0.0000P] where P=(Fo^2^+2Fc^2^)/3'
_refine_ls_weighting_scheme calc
_refine_ls_wR_factor_gt 0.0888
_refine_ls_wR_factor_ref 0.0947
_reflns_number_gt 2689
_reflns_number_total 4364
_reflns_threshold_expression >2sigma(I)
_cod_data_source_file 1267-1990.cff
_cod_data_source_block kh3d-abs1
_cod_depositor_comments
;
The following automatic conversions were performed:
'_symmetry_cell_setting' value 'Monoclinic' changed to 'monoclinic'
according to '/home/saulius/struct/CIF-dictionaries/cif_core.dic'
dictionary named 'cif_core.dic' version 2.4.1 from 2010-06-29.

Automatic conversion script
Id: cif_fix_enum 1555 2011-01-17 13:19:09Z saulius 
;
_cod_original_cell_volume 1728.1(13)
_cod_original_sg_symbol_H-M P12(1)/c1
_cod_database_code 8102110

loop_
_symmetry_equiv_pos_as_xyz
'x, y, z'
'-x, y+1/2, -z+1/2'
'-x, -y, -z'
'x, -y-1/2, z-1/2'

loop_
_atom_site_label
_atom_site_type_symbol
_atom_site_fract_x
_atom_site_fract_y
_atom_site_fract_z
_atom_site_U_iso_or_equiv
_atom_site_adp_type
_atom_site_occupancy
_atom_site_symmetry_multiplicity
_atom_site_Wyckoff_symbol
_atom_site_calc_flag
_atom_site_refinement_flags
_atom_site_disorder_assembly
_atom_site_disorder_group
Fe1 Fe 0.33242(5) 0.22533(2) 0.14753(2) 0.03973(13) Uani 1 4 e d . . .
N1 N 0.2836(2) 0.10019(13) 0.06878(13) 0.0377(4) Uani 1 4 e d . . .
N2 N 0.2240(3) 0.13319(13) 0.23745(13) 0.0380(4) Uani 1 4 e d . . .
Cl1 Cl 0.39370(12) 0.33132(5) 0.26371(5) 0.0655(2) Uani 1 4 e d . . .
Cl2 Cl 0.47185(11) 0.28860(5) 0.04454(5) 0.0668(2) Uani 1 4 e d . . .
Cl3 Cl 0.06287(9) 0.27576(5) 0.08539(5) 0.05463(19) Uani 1 4 e d . . .
O1 O 0.5599(3) 0.15395(16) 0.20505(16) 0.0538(5) Uani 1 4 e d . . .
H1B H 0.550(4) 0.118(2) 0.236(2) 0.060(12) Uiso 1 4 e d . . .
O2 O 0.5789(5) 0.02179(19) 0.3219(3) 0.1197(13) Uani 1 4 e d . . .
H2B H 0.587(8) -0.039(4) 0.305(4) 0.17(2) Uiso 1 4 e d . . .
C1 C 0.3164(3) 0.08470(18) -0.01445(16) 0.0446(6) Uani 1 4 e d . . .
H1 H 0.3623 0.1309 -0.0444 0.054 Uiso 1 4 e calc R . .
C2 C 0.2843(4) 0.00173(19) -0.05824(18) 0.0505(7) Uani 1 4 e d . . .
H2 H 0.3088 -0.0068 -0.1165 0.061 Uiso 1 4 e calc R . .
C3 C 0.2168(4) -0.06700(18) -0.01558(19) 0.0506(7) Uani 1 4 e d . . .
H3 H 0.1971 -0.1229 -0.0440 0.061 Uiso 1 4 e calc R . .
C4 C 0.1775(3) -0.05280(16) 0.07134(17) 0.0415(6) Uani 1 4 e d . . .
C5 C 0.1010(4) -0.11947(17) 0.1208(2) 0.0528(7) Uani 1 4 e d . . .
H5 H 0.0746 -0.1758 0.0944 0.063 Uiso 1 4 e calc R . .
C6 C 0.0669(4) -0.10223(17) 0.2041(2) 0.0514(7) Uani 1 4 e d . . .
H6 H 0.0154 -0.1464 0.2339 0.062 Uiso 1 4 e calc R . .
C7 C 0.1084(3) -0.01662(17) 0.24814(18) 0.0441(6) Uani 1 4 e d . . .
C8 C 0.0807(4) 0.0042(2) 0.3361(2) 0.0549(7) Uani 1 4 e d . . .
H8 H 0.0320 -0.0382 0.3695 0.066 Uiso 1 4 e calc R . .
C9 C 0.1258(4) 0.0875(2) 0.37273(18) 0.0544(7) Uani 1 4 e d . . .
H9 H 0.1094 0.1019 0.4314 0.065 Uiso 1 4 e calc R . .
C10 C 0.1966(3) 0.15033(18) 0.32102(17) 0.0466(6) Uani 1 4 e d . . .
H10 H 0.2260 0.2068 0.3464 0.056 Uiso 1 4 e calc R . .
C11 C 0.1812(3) 0.05069(15) 0.20100(16) 0.0364(5) Uani 1 4 e d . . .
C12 C 0.2149(3) 0.03226(15) 0.11144(16) 0.0357(5) Uani 1 4 e d . . .
C13 C 0.7243(4) 0.1941(3) 0.2308(3) 0.0798(11) Uani 1 4 e d . . .
H13A H 0.7203 0.2405 0.2754 0.120 Uiso 1 4 e calc R . .
H13B H 0.7577 0.2199 0.1775 0.120 Uiso 1 4 e calc R . .
H13C H 0.8054 0.1490 0.2567 0.120 Uiso 1 4 e calc R . .
C14 C 0.6446(7) 0.0342(3) 0.4132(3) 0.1025(14) Uani 1 4 e d . . .
H14C H 0.6279 0.0957 0.4296 0.154 Uiso 1 4 e calc R . .
H14B H 0.7642 0.0208 0.4250 0.154 Uiso 1 4 e calc R . .
H14A H 0.5879 -0.0051 0.4491 0.154 Uiso 1 4 e calc R . .

loop_
_atom_site_aniso_label
_atom_site_aniso_U_11
_atom_site_aniso_U_22
_atom_site_aniso_U_33
_atom_site_aniso_U_23
_atom_site_aniso_U_13
_atom_site_aniso_U_12
Fe1 0.0509(2) 0.03499(19) 0.03405(19) -0.00040(14) 0.00992(14) -0.00515(15)
N1 0.0402(11) 0.0392(10) 0.0328(10) 0.0009(8) 0.0051(8) 0.0023(8)
N2 0.0449(11) 0.0385(10) 0.0311(9) -0.0004(8) 0.0082(8) -0.0014(8)
Cl1 0.0991(6) 0.0501(4) 0.0498(4) -0.0158(3) 0.0206(4) -0.0212(4)
Cl2 0.0864(6) 0.0641(4) 0.0560(4) 0.0088(4) 0.0289(4) -0.0177(4)
Cl3 0.0615(4) 0.0493(4) 0.0522(4) 0.0005(3) 0.0085(3) 0.0120(3)
O1 0.0454(11) 0.0572(12) 0.0558(12) -0.0009(11) 0.0019(9) -0.0077(9)
O2 0.180(4) 0.0516(15) 0.108(3) 0.0115(16) -0.021(2) 0.0122(19)
C1 0.0487(15) 0.0511(14) 0.0345(12) 0.0001(11) 0.0094(11) 0.0047(11)
C2 0.0544(16) 0.0602(16) 0.0367(13) -0.0117(12) 0.0082(12) 0.0068(13)
C3 0.0540(16) 0.0439(14) 0.0498(15) -0.0129(12) -0.0002(12) 0.0074(12)
C4 0.0414(13) 0.0362(12) 0.0429(13) -0.0019(10) -0.0020(11) 0.0041(10)
C5 0.0592(17) 0.0348(13) 0.0591(17) 0.0000(12) -0.0023(13) -0.0034(12)
C6 0.0523(16) 0.0390(13) 0.0612(17) 0.0103(12) 0.0062(13) -0.0065(11)
C7 0.0450(14) 0.0450(13) 0.0410(13) 0.0098(11) 0.0047(11) -0.0008(11)
C8 0.0638(18) 0.0543(16) 0.0494(15) 0.0149(13) 0.0178(13) -0.0036(13)
C9 0.0667(18) 0.0640(17) 0.0353(13) 0.0040(12) 0.0166(12) -0.0035(14)
C10 0.0561(15) 0.0489(14) 0.0352(12) -0.0030(11) 0.0094(11) -0.0032(12)
C11 0.0349(12) 0.0377(12) 0.0352(12) 0.0031(9) 0.0028(10) 0.0004(9)
C12 0.0333(12) 0.0365(11) 0.0348(11) -0.0001(9) -0.0003(9) 0.0029(9)
C13 0.0518(19) 0.100(3) 0.080(2) -0.007(2) -0.0042(17) -0.0221(18)
C14 0.141(4) 0.093(3) 0.086(3) 0.009(2) 0.054(3) 0.015(3)

loop_
_atom_type_symbol
_atom_type_description
_atom_type_scat_dispersion_real
_atom_type_scat_dispersion_imag
_atom_type_scat_source
Fe Fe 0.3463 0.8444 'International Tables Vol C Tables 4.2.6.8 and 6.1.1.4'
N N 0.0061 0.0033 'International Tables Vol C Tables 4.2.6.8 and 6.1.1.4'
H H 0.0000 0.0000 'International Tables Vol C Tables 4.2.6.8 and 6.1.1.4'
S S 0.1246 0.1234 'International Tables Vol C Tables 4.2.6.8 and 6.1.1.4'
Cl Cl 0.1484 0.1585 'International Tables Vol C Tables 4.2.6.8 and 6.1.1.4'
O O 0.0106 0.0060 'International Tables Vol C Tables 4.2.6.8 and 6.1.1.4'
C C 0.0033 0.0016 'International Tables Vol C Tables 4.2.6.8 and 6.1.1.4'

loop_
_geom_angle_atom_site_label_1
_geom_angle_atom_site_label_2
_geom_angle_atom_site_label_3
_geom_angle
_geom_angle_site_symmetry_1
_geom_angle_site_symmetry_3
_geom_angle_publ_flag
O1 Fe1 N1 81.04(8) . . ?
O1 Fe1 N2 81.63(9) . . ?
N1 Fe1 N2 75.28(7) . . ?
O1 Fe1 Cl2 89.03(8) . . ?
N1 Fe1 Cl2 92.99(6) . . ?
N2 Fe1 Cl2 165.96(6) . . ?
O1 Fe1 Cl3 169.06(6) . . ?
N1 Fe1 Cl3 90.22(6) . . ?
N2 Fe1 Cl3 89.83(7) . . ?
Cl2 Fe1 Cl3 98.04(5) . . ?
O1 Fe1 Cl1 89.79(6) . . ?
N1 Fe1 Cl1 164.64(6) . . ?
N2 Fe1 Cl1 91.29(5) . . ?
Cl2 Fe1 Cl1 99.18(3) . . ?
Cl3 Fe1 Cl1 97.26(3) . . ?
C1 N1 C12 118.2(2) . . ?
C1 N1 Fe1 126.52(17) . . ?
C12 N1 Fe1 115.27(15) . . ?
C10 N2 C11 118.2(2) . . ?
C10 N2 Fe1 127.09(17) . . ?
C11 N2 Fe1 114.69(15) . . ?
C13 O1 Fe1 124.8(2) . . ?
C13 O1 H1B 111(3) . . ?
Fe1 O1 H1B 115(3) . . ?
C14 O2 H2B 111(4) . . ?
N1 C1 C2 122.3(3) . . ?
N1 C1 H1 118.9 . . ?
C2 C1 H1 118.9 . . ?
C3 C2 C1 119.9(2) . . ?
C3 C2 H2 120.1 . . ?
C1 C2 H2 120.1 . . ?
C2 C3 C4 119.5(2) . . ?
C2 C3 H3 120.2 . . ?
C4 C3 H3 120.2 . . ?
C12 C4 C3 117.3(2) . . ?
C12 C4 C5 118.7(2) . . ?
C3 C4 C5 124.0(2) . . ?
C6 C5 C4 121.4(2) . . ?
C6 C5 H5 119.3 . . ?
C4 C5 H5 119.3 . . ?
C5 C6 C7 121.2(2) . . ?
C5 C6 H6 119.4 . . ?
C7 C6 H6 119.4 . . ?
C8 C7 C11 117.5(2) . . ?
C8 C7 C6 123.7(2) . . ?
C11 C7 C6 118.8(2) . . ?
C9 C8 C7 119.5(3) . . ?
C9 C8 H8 120.3 . . ?
C7 C8 H8 120.3 . . ?
C8 C9 C10 119.3(3) . . ?
C8 C9 H9 120.4 . . ?
C10 C9 H9 120.4 . . ?
N2 C10 C9 122.9(2) . . ?
N2 C10 H10 118.5 . . ?
C9 C10 H10 118.5 . . ?
N2 C11 C7 122.6(2) . . ?
N2 C11 C12 117.7(2) . . ?
C7 C11 C12 119.7(2) . . ?
N1 C12 C4 122.8(2) . . ?
N1 C12 C11 117.0(2) . . ?
C4 C12 C11 120.2(2) . . ?
O1 C13 H13A 109.5 . . ?
O1 C13 H13B 109.5 . . ?
H13A C13 H13B 109.5 . . ?
O1 C13 H13C 109.5 . . ?
H13A C13 H13C 109.5 . . ?
H13B C13 H13C 109.5 . . ?
O2 C14 H14C 109.5 . . ?
O2 C14 H14B 109.5 . . ?
H14C C14 H14B 109.5 . . ?
O2 C14 H14A 109.5 . . ?
H14C C14 H14A 109.5 . . ?
H14B C14 H14A 109.5 . . ?

loop_
_geom_bond_atom_site_label_1
_geom_bond_atom_site_label_2
_geom_bond_distance
_geom_bond_site_symmetry_2
_geom_bond_publ_flag
Fe1 O1 2.137(2) . ?
Fe1 N1 2.1886(19) . ?
Fe1 N2 2.201(2) . ?
Fe1 Cl2 2.2608(9) . ?
Fe1 Cl3 2.3021(15) . ?
Fe1 Cl1 2.3152(7) . ?
N1 C1 1.330(3) . ?
N1 C12 1.360(3) . ?
N2 C10 1.324(3) . ?
N2 C11 1.355(3) . ?
O1 C13 1.428(4) . ?
O1 H1B 0.71(3) . ?
O2 C14 1.369(6) . ?
O2 H2B 0.95(6) . ?
C1 C2 1.393(4) . ?
C1 H1 0.9300 . ?
C2 C3 1.364(4) . ?
C2 H2 0.9300 . ?
C3 C4 1.400(4) . ?
C3 H3 0.9300 . ?
C4 C12 1.403(3) . ?
C4 C5 1.436(4) . ?
C5 C6 1.341(4) . ?
C5 H5 0.9300 . ?
C6 C7 1.438(4) . ?
C6 H6 0.9300 . ?
C7 C8 1.399(4) . ?
C7 C11 1.408(3) . ?
C8 C9 1.370(4) . ?
C8 H8 0.9300 . ?
C9 C10 1.395(4) . ?
C9 H9 0.9300 . ?
C10 H10 0.9300 . ?
C11 C12 1.432(3) . ?
C13 H13A 0.9600 . ?
C13 H13B 0.9600 . ?
C13 H13C 0.9600 . ?
C14 H14C 0.9600 . ?
C14 H14B 0.9600 . ?
C14 H14A 0.9600 . ?

loop_
_geom_hbond_atom_site_label_D
_geom_hbond_atom_site_label_H
_geom_hbond_atom_site_label_A
_geom_hbond_distance_DH
_geom_hbond_distance_HA
_geom_hbond_distance_DA
_geom_hbond_angle_DHA
_geom_hbond_site_symmetry_A
O1 H1B O2 0.71(3) 1.90(3) 2.602(4) 166(4) .
O2 H2B Cl1 0.95(6) 2.19(6) 3.123(3) 168(5) 2_645

loop_
_geom_torsion_atom_site_label_1
_geom_torsion_atom_site_label_2
_geom_torsion_atom_site_label_3
_geom_torsion_atom_site_label_4
_geom_torsion
_geom_torsion_site_symmetry_1
_geom_torsion_site_symmetry_2
_geom_torsion_site_symmetry_3
_geom_torsion_site_symmetry_4
_geom_torsion_publ_flag
O1 Fe1 N1 C1 -95.3(2) . . . . ?
N2 Fe1 N1 C1 -179.0(2) . . . . ?
Cl2 Fe1 N1 C1 -6.8(2) . . . . ?
Cl3 Fe1 N1 C1 91.3(2) . . . . ?
Cl1 Fe1 N1 C1 -149.3(2) . . . . ?
O1 Fe1 N1 C12 83.71(17) . . . . ?
N2 Fe1 N1 C12 0.09(15) . . . . ?
Cl2 Fe1 N1 C12 172.26(15) . . . . ?
Cl3 Fe1 N1 C12 -89.68(16) . . . . ?
Cl1 Fe1 N1 C12 29.7(3) . . . . ?
O1 Fe1 N2 C10 96.5(2) . . . . ?
N1 Fe1 N2 C10 179.4(2) . . . . ?
Cl2 Fe1 N2 C10 145.3(2) . . . . ?
Cl3 Fe1 N2 C10 -90.3(2) . . . . ?
Cl1 Fe1 N2 C10 6.9(2) . . . . ?
O1 Fe1 N2 C11 -83.83(17) . . . . ?
N1 Fe1 N2 C11 -0.95(15) . . . . ?
Cl2 Fe1 N2 C11 -35.0(3) . . . . ?
Cl3 Fe1 N2 C11 89.32(16) . . . . ?
Cl1 Fe1 N2 C11 -173.42(16) . . . . ?
N1 Fe1 O1 C13 142.9(3) . . . . ?
N2 Fe1 O1 C13 -140.8(3) . . . . ?
Cl2 Fe1 O1 C13 49.7(3) . . . . ?
Cl3 Fe1 O1 C13 -179.8(3) . . . . ?
Cl1 Fe1 O1 C13 -49.5(3) . . . . ?
C12 N1 C1 C2 -0.6(3) . . . . ?
Fe1 N1 C1 C2 178.43(18) . . . . ?
N1 C1 C2 C3 0.0(4) . . . . ?
C1 C2 C3 C4 1.2(4) . . . . ?
C2 C3 C4 C12 -1.8(4) . . . . ?
C2 C3 C4 C5 177.8(3) . . . . ?
C12 C4 C5 C6 -0.7(4) . . . . ?
C3 C4 C5 C6 179.7(3) . . . . ?
C4 C5 C6 C7 -1.1(4) . . . . ?
C5 C6 C7 C8 -177.9(3) . . . . ?
C5 C6 C7 C11 2.0(4) . . . . ?
C11 C7 C8 C9 -0.5(4) . . . . ?
C6 C7 C8 C9 179.4(3) . . . . ?
C7 C8 C9 C10 0.8(4) . . . . ?
C11 N2 C10 C9 -0.1(4) . . . . ?
Fe1 N2 C10 C9 179.5(2) . . . . ?
C8 C9 C10 N2 -0.5(4) . . . . ?
C10 N2 C11 C7 0.4(3) . . . . ?
Fe1 N2 C11 C7 -179.25(18) . . . . ?
C10 N2 C11 C12 -178.6(2) . . . . ?
Fe1 N2 C11 C12 1.7(3) . . . . ?
C8 C7 C11 N2 -0.2(4) . . . . ?
C6 C7 C11 N2 179.9(2) . . . . ?
C8 C7 C11 C12 178.9(2) . . . . ?
C6 C7 C11 C12 -1.0(3) . . . . ?
C1 N1 C12 C4 -0.1(3) . . . . ?
Fe1 N1 C12 C4 -179.20(17) . . . . ?
C1 N1 C12 C11 179.9(2) . . . . ?
Fe1 N1 C12 C11 0.8(3) . . . . ?
C3 C4 C12 N1 1.3(3) . . . . ?
C5 C4 C12 N1 -178.4(2) . . . . ?
C3 C4 C12 C11 -178.7(2) . . . . ?
C5 C4 C12 C11 1.7(3) . . . . ?
N2 C11 C12 N1 -1.7(3) . . . . ?
C7 C11 C12 N1 179.3(2) . . . . ?
N2 C11 C12 C4 178.3(2) . . . . ?
C7 C11 C12 C4 -0.8(3) . . . . ?
